data_2106926
loop_
_publ_author_name
'Ohba, S.'
'Sato, S.'
'Saito, Y.'

_publ_section_title
;
 Electron-Density Distribution in Crystals of Potassium Tetrachloro-
 platinate(II) and Influence of X-ray Diffuse Scattering
;
_journal_name_full 'Acta Crystallographica B (39,1983-)'
_journal_page_first 49
_journal_page_last 53
_journal_volume 39
_journal_year 1983
_chemical_formula_sum 'Cl4 K2 Pt'
_chemical_name_systematic 'K2 (Pt Cl4)'
_space_group_IT_number 123
_symmetry_space_group_name_Hall '-P 4 2'
_symmetry_space_group_name_H-M 'P 4/m m m'
_cell_angle_alpha 90
_cell_angle_beta 90
_cell_angle_gamma 90
_cell_formula_units_Z 1
_cell_length_a 7.024
_cell_length_b 7.024
_cell_length_c 4.147
_cell_volume 204.599
_citation_journal_id_ASTM ASBSDK
_cod_data_source_file Ohba_ASBSDK_1983_121.cif
_cod_data_source_block Cl4K2Pt1
_cod_original_cell_volume 204.5988
_cod_original_formula_sum 'Cl4 K2 Pt1'
_cod_database_code 2106926

loop_
_symmetry_equiv_pos_as_xyz
x,y,z
-y,x,z
-x,-y,z
y,-x,z
x,-y,-z
y,x,-z
-x,y,-z
-y,-x,-z
-x,-y,-z
y,-x,-z
x,y,-z
-y,x,-z
-x,y,z
-y,-x,z
x,-y,z
y,x,z

loop_
_atom_site_label
_atom_site_type_symbol
_atom_site_fract_x
_atom_site_fract_y
_atom_site_fract_z
_atom_site_occupancy
_atom_site_U_iso_or_equiv
Cl1 Cl-1 0.2323 0.2323 0 1 0.0
Pt1 Pt+2 0 0 0 1 0.0
K1 K+1 0 0.5 0.5 1 0.0
